data_1532425
loop_
_publ_author_name
'Zavodnik, V.E.'
'Zvonkova, Z.V.'
'Zhdanov, G.S.'
'Mirevich, E.G.'

_publ_section_title
;
 X-Ray diffractometric refinement of the atomic structure of ammonium
 thiocyanate
;
_journal_name_full Kristallografiya
_journal_page_first 107
_journal_page_last 110
_journal_volume 17
_journal_year 1972
_chemical_formula_sum 'C H4 N2 S'
_chemical_name_systematic '(N H4) (S C N)'
_space_group_IT_number 14
_symmetry_space_group_name_Hall '-P 2ybc'
_symmetry_space_group_name_H-M 'P 1 21/c 1'
_cell_angle_alpha 90
_cell_angle_beta 97.667
_cell_angle_gamma 90
_cell_formula_units_Z 4
_cell_length_a 4.23
_cell_length_b 7.14
_cell_length_c 13.01
_cell_volume 389.418
_citation_journal_id_ASTM KRISAJ
_cod_data_source_file Zavodnik_KRISAJ_1972_1779.cif
_cod_data_source_block C1H4N2S1
_cod_original_cell_volume 389.4179
_cod_original_formula_sum 'C1 H4 N2 S1'
_cod_database_code 1532425

loop_
_symmetry_equiv_pos_as_xyz
x,y,z
-x,y+1/2,-z+1/2
-x,-y,-z
x,-y-1/2,z-1/2

loop_
_atom_site_label
_atom_site_type_symbol
_atom_site_fract_x
_atom_site_fract_y
_atom_site_fract_z
_atom_site_occupancy
_atom_site_U_iso_or_equiv
_atom_site_attached_hydrogens
N2 N-3 0.161 0.705 0.058 1 0.0 0
S1 S-2 0.998 0.98 0.194 1 0.0 0
C1 C+4 0.09 0.819 0.113 1 0.0 0
N1 N-3 0.446 0.329 0.113 1 0.0 4
